data_7019426
loop_
_publ_author_name
'Senchyk, Ganna A.'
'Lysenko, Andrey B.'
'Boldog, Ishtvan'
'Rusanov, Eduard B.'
'Chernega, Alexander N.'
'Krautscheid, Harald'
'Domasevitch, Konstantin V.'

_publ_section_title
;
 1,2,4-Triazole functionalized adamantanes: a new library of polydentate
 tectons for designing structures of coordination polymers.
;
_journal_issue 28
_journal_name_full 'Dalton transactions (Cambridge, England : 2003)'
_journal_page_first 8675
_journal_page_last 8689
_journal_paper_doi 10.1039/c2dt30362k
_journal_volume 41
_journal_year 2012
_chemical_formula_moiety 'C30 H42 Cu2 N20 O3, 2(O4 S), 7(H2 O)'
_chemical_formula_sum 'C30 H56 Cu2 N20 O18 S2'
_chemical_formula_weight 1176.15
_chemical_name_systematic
;
bis-[3,5,7-tri(1,2,4-triazol-4-yl)-1-azaadamantane]-triaqua-
dicopper(II) Sulfate Heptahydrate
;
_space_group_IT_number 14
_space_group_name_Hall '-P 2ybc'
_symmetry_cell_setting monoclinic
_symmetry_Int_Tables_number 14
_symmetry_space_group_name_Hall '-P 2ybc'
_symmetry_space_group_name_H-M 'P 1 21/c 1'
_atom_sites_solution_hydrogens geom
_atom_sites_solution_primary direct
_atom_sites_solution_secondary difmap
_audit_creation_method SHELXL-97
_cell_angle_alpha 90.00
_cell_angle_beta 117.611(4)
_cell_angle_gamma 90.00
_cell_formula_units_Z 4
_cell_length_a 21.8567(15)
_cell_length_b 11.5525(9)
_cell_length_c 21.4604(14)
_cell_measurement_reflns_used 8000
_cell_measurement_temperature 213(2)
_cell_measurement_theta_max 25.87
_cell_measurement_theta_min 4.11
_cell_volume 4801.6(6)
_computing_cell_refinement 'IPDS Software (Stoe & Cie, 2000)'
_computing_data_collection 'IPDS Software (Stoe & Cie, 2000)'
_computing_data_reduction 'IPDS Software (Stoe & Cie, 2000)'
_computing_molecular_graphics 'Diamond 2.1e (Brandenburg, 1999)'
_computing_publication_material 'WinGX 1.70.01 (Farrugia, 1999)'
_computing_structure_refinement 'SHELXL-97 (Sheldrick, 2008)'
_computing_structure_solution 'SHELXS-97 (Sheldrick, 2008)'
_diffrn_ambient_temperature 213(2)
_diffrn_measured_fraction_theta_full 0.967
_diffrn_measured_fraction_theta_max 0.967
_diffrn_measurement_device_type 'Stoe Imaging plate diffraction system'
_diffrn_measurement_method '\f oscillation scans'
_diffrn_radiation_monochromator graphite
_diffrn_radiation_source 'fine-focus sealed tube'
_diffrn_radiation_type MoK\a
_diffrn_radiation_wavelength 0.71073
_diffrn_reflns_av_R_equivalents 0.0303
_diffrn_reflns_av_sigmaI/netI 0.0598
_diffrn_reflns_limit_h_max 26
_diffrn_reflns_limit_h_min -22
_diffrn_reflns_limit_k_max 14
_diffrn_reflns_limit_k_min -14
_diffrn_reflns_limit_l_max 25
_diffrn_reflns_limit_l_min -26
_diffrn_reflns_number 19844
_diffrn_reflns_theta_full 25.87
_diffrn_reflns_theta_max 25.87
_diffrn_reflns_theta_min 4.11
_diffrn_standards_decay_% 0
_exptl_absorpt_coefficient_mu 1.065
_exptl_absorpt_correction_T_max 0.8397
_exptl_absorpt_correction_T_min 0.6815
_exptl_absorpt_correction_type numerical
_exptl_absorpt_process_details 'X-RED (Stoe & Cie, 2001) and X-SHAPE (Stoe & Cie, 1999)'
_exptl_crystal_colour blue
_exptl_crystal_density_diffrn 1.627
_exptl_crystal_density_method 'not measured'
_exptl_crystal_description prism
_exptl_crystal_F_000 2440
_exptl_crystal_size_max 0.39
_exptl_crystal_size_mid 0.26
_exptl_crystal_size_min 0.17
_refine_diff_density_max 1.453
_refine_diff_density_min -0.379
_refine_diff_density_rms 0.069
_refine_ls_extinction_method none
_refine_ls_goodness_of_fit_ref 0.879
_refine_ls_hydrogen_treatment constr
_refine_ls_matrix_type full
_refine_ls_number_parameters 649
_refine_ls_number_reflns 9003
_refine_ls_number_restraints 0
_refine_ls_restrained_S_all 0.879
_refine_ls_R_factor_all 0.0569
_refine_ls_R_factor_gt 0.0355
_refine_ls_shift/su_max 0.001
_refine_ls_shift/su_mean 0.000
_refine_ls_structure_factor_coef Fsqd
_refine_ls_weighting_details 'calc w=1/[\s^2^(Fo^2^)+(0.0475P)^2^+0.0000P] where P=(Fo^2^+2Fc^2^)/3'
_refine_ls_weighting_scheme calc
_refine_ls_wR_factor_gt 0.0796
_refine_ls_wR_factor_ref 0.0838
_reflns_number_gt 6283
_reflns_number_total 9003
_reflns_threshold_expression >2sigma(I)
_cod_data_source_file c2dt30362k.txt
_cod_data_source_block (9)
_cod_depositor_comments
;
The following automatic conversions were performed:

data name '_iucr_refine_instruction_details' was replaced with
'_iucr_refine_instructions_details' as specified in the replacement
file 'data/replacement-values/replacement_tags.lst'.

Automatic conversion script
Id: cif_correct_tags 9268 2022-04-12 08:56:07Z antanas 
;
_cod_original_sg_symbol_H-M 'P 21/c'
_cod_database_code 7019426

loop_
_symmetry_equiv_pos_as_xyz
'x, y, z'
'-x, y+1/2, -z+1/2'
'-x, -y, -z'
'x, -y-1/2, z-1/2'

loop_
_atom_site_label
_atom_site_type_symbol
_atom_site_fract_x
_atom_site_fract_y
_atom_site_fract_z
_atom_site_U_iso_or_equiv
_atom_site_adp_type
_atom_site_occupancy
_atom_site_symmetry_multiplicity
_atom_site_calc_flag
_atom_site_refinement_flags
Cu1 Cu 0.744931(19) 0.32630(2) 0.419404(19) 0.01914(9) Uani 1 1 d .
Cu2 Cu 0.756774(18) 0.30125(3) 0.602473(19) 0.01885(9) Uani 1 1 d .
S1 S 0.55444(4) 0.24923(6) 0.17969(4) 0.02802(17) Uani 1 1 d .
S2 S 0.86735(5) 0.52906(7) 0.29735(5) 0.0392(2) Uani 1 1 d .
O1 O 0.70961(12) 0.20357(16) 0.34650(12) 0.0297(5) Uani 1 1 d .
H1W H 0.6995 0.1361 0.3546 0.045 Uiso 1 1 d R
H2W H 0.6836 0.2197 0.3035 0.045 Uiso 1 1 d R
O2 O 0.84929(13) 0.31764(18) 0.40978(13) 0.0371(5) Uani 1 1 d .
H3W H 0.8495 0.3555 0.3759 0.056 Uiso 1 1 d R
H4W H 0.8840 0.3386 0.4476 0.056 Uiso 1 1 d R
O3 O 0.72845(12) 0.16619(16) 0.66363(12) 0.0306(5) Uani 1 1 d .
H5W H 0.6973 0.1881 0.6742 0.046 Uiso 1 1 d R
H6W H 0.7619 0.1390 0.7004 0.046 Uiso 1 1 d R
O4 O 0.51965(17) 0.3632(2) 0.16707(18) 0.0585(8) Uani 1 1 d .
O5 O 0.53869(15) 0.1807(2) 0.22832(14) 0.0461(6) Uani 1 1 d .
O6 O 0.53120(16) 0.1883(2) 0.11164(15) 0.0519(7) Uani 1 1 d .
O7 O 0.63078(13) 0.2657(2) 0.21155(13) 0.0398(6) Uani 1 1 d .
O8 O 0.8409(2) 0.6119(2) 0.33122(18) 0.0650(9) Uani 1 1 d .
O9 O 0.83058(15) 0.4174(2) 0.28849(14) 0.0450(6) Uani 1 1 d .
O10 O 0.8523(3) 0.5711(3) 0.2268(2) 0.0871(14) Uani 1 1 d .
O11 O 0.9413(2) 0.5084(3) 0.3433(3) 0.1093(17) Uani 1 1 d .
N1 N 0.79112(14) 0.45610(18) 0.48675(13) 0.0235(5) Uani 1 1 d .
N2 N 0.78699(15) 0.46706(19) 0.54803(14) 0.0284(6) Uani 1 1 d .
N3 N 0.84907(14) 0.61079(18) 0.53973(14) 0.0235(5) Uani 1 1 d .
N4 N 0.79626(13) 1.20053(18) 0.49529(13) 0.0215(5) Uani 1 1 d .
N5 N 0.78872(13) 1.18071(17) 0.55490(13) 0.0208(5) Uani 1 1 d .
N6 N 0.84942(13) 1.03911(17) 0.54394(13) 0.0199(5) Uani 1 1 d .
N7 N 1.14259(13) 0.81029(19) 0.82263(14) 0.0247(5) Uani 1 1 d .
N8 N 1.09019(15) 0.8199(3) 0.84177(16) 0.0389(7) Uani 1 1 d .
N9 N 1.04440(13) 0.82214(19) 0.72592(14) 0.0242(5) Uani 1 1 d .
N10 N 0.97355(14) 0.82778(19) 0.52902(14) 0.0243(5) Uani 1 1 d .
N11 N 0.65948(13) 0.29143(19) 0.45152(13) 0.0230(5) Uani 1 1 d .
N12 N 0.66216(13) 0.29370(18) 0.51753(13) 0.0209(5) Uani 1 1 d .
N13 N 0.55565(13) 0.25648(17) 0.43952(13) 0.0196(5) Uani 1 1 d .
N14 N 0.31238(14) -0.05281(18) 0.15110(14) 0.0240(5) Uani 1 1 d .
N15 N 0.36167(18) 0.0056(2) 0.14051(18) 0.0436(8) Uani 1 1 d .
N16 N 0.36462(13) 0.06625(18) 0.23905(13) 0.0227(5) Uani 1 1 d .
N17 N 0.27328(14) 0.57805(19) 0.35149(13) 0.0235(5) Uani 1 1 d .
N18 N 0.24677(15) 0.5636(2) 0.27962(14) 0.0314(6) Uani 1 1 d .
N19 N 0.32019(14) 0.42311(19) 0.33558(14) 0.0240(5) Uani 1 1 d .
N20 N 0.38853(14) 0.13222(19) 0.42148(14) 0.0243(6) Uani 1 1 d .
C1 C 0.82733(17) 0.5422(2) 0.48172(17) 0.0265(7) Uani 1 1 d .
H1 H 0.8369 0.5549 0.4439 0.032 Uiso 1 1 calc R
C2 C 0.82225(19) 0.5606(2) 0.57948(19) 0.0314(7) Uani 1 1 d .
H2 H 0.8282 0.5888 0.6230 0.038 Uiso 1 1 calc R
C3 C 0.89245(16) 0.7169(2) 0.55734(16) 0.0226(6) Uani 1 1 d .
C4 C 0.84571(15) 0.8248(2) 0.54238(16) 0.0208(6) Uani 1 1 d .
H4A H 0.8106 0.8259 0.4929 0.025 Uiso 1 1 calc R
H4B H 0.8223 0.8236 0.5718 0.025 Uiso 1 1 calc R
C5 C 0.89246(16) 0.9326(2) 0.55935(16) 0.0200(6) Uani 1 1 d .
C6 C 0.94637(15) 0.9331(2) 0.63702(16) 0.0197(6) Uani 1 1 d .
H6A H 0.9234 0.9326 0.6669 0.024 Uiso 1 1 calc R
H6B H 0.9750 1.0029 0.6477 0.024 Uiso 1 1 calc R
C7 C 0.99190(15) 0.8238(2) 0.65130(16) 0.0213(6) Uani 1 1 d .
C8 C 0.94693(16) 0.7136(2) 0.63556(16) 0.0231(6) Uani 1 1 d .
H8A H 0.9758 0.6443 0.6450 0.028 Uiso 1 1 calc R
H8B H 0.9241 0.7113 0.6655 0.028 Uiso 1 1 calc R
C9 C 0.93025(17) 0.7226(2) 0.51170(17) 0.0240(6) Uani 1 1 d .
H9A H 0.9593 0.6538 0.5203 0.029 Uiso 1 1 calc R
H9B H 0.8963 0.7237 0.4618 0.029 Uiso 1 1 calc R
C10 C 0.92880(17) 0.9314(2) 0.51279(17) 0.0235(6) Uani 1 1 d .
H10A H 0.8943 0.9303 0.4631 0.028 Uiso 1 1 calc R
H10B H 0.9568 1.0015 0.5213 0.028 Uiso 1 1 calc R
C11 C 1.02636(16) 0.8271(2) 0.60304(17) 0.0265(6) Uani 1 1 d .
H11A H 1.0551 0.8967 0.6131 0.032 Uiso 1 1 calc R
H11B H 1.0562 0.7593 0.6121 0.032 Uiso 1 1 calc R
C12 C 0.82089(16) 1.0838(2) 0.58321(16) 0.0218(6) Uani 1 1 d .
H12 H 0.8238 1.0503 0.6244 0.026 Uiso 1 1 calc R
C13 C 0.83244(16) 1.1153(2) 0.48987(16) 0.0232(6) Uani 1 1 d .
H13 H 0.8451 1.1073 0.4538 0.028 Uiso 1 1 calc R
C14 C 1.11368(16) 0.8115(2) 0.75369(17) 0.0244(6) Uani 1 1 d .
H14 H 1.1379 0.8058 0.7272 0.029 Uiso 1 1 calc R
C15 C 1.03266(19) 0.8267(3) 0.78314(19) 0.0403(8) Uani 1 1 d .
H15 H 0.9887 0.8338 0.7806 0.048 Uiso 1 1 calc R
C16 C 0.59554(16) 0.2688(2) 0.40606(17) 0.0231(6) Uani 1 1 d .
H16 H 0.5792 0.2619 0.3573 0.028 Uiso 1 1 calc R
C17 C 0.59944(16) 0.2734(2) 0.50877(16) 0.0225(6) Uani 1 1 d .
H17 H 0.5868 0.2710 0.5451 0.027 Uiso 1 1 calc R
C18 C 0.48039(15) 0.2321(2) 0.40544(15) 0.0194(6) Uani 1 1 d .
C19 C 0.46091(15) 0.1627(2) 0.33755(16) 0.0208(6) Uani 1 1 d .
H19A H 0.4706 0.2085 0.3047 0.025 Uiso 1 1 calc R
H19B H 0.4881 0.0913 0.3484 0.025 Uiso 1 1 calc R
C20 C 0.38378(15) 0.1340(2) 0.30450(16) 0.0205(6) Uani 1 1 d .
C21 C 0.34073(16) 0.2460(2) 0.28464(16) 0.0221(6) Uani 1 1 d .
H21A H 0.2914 0.2276 0.2628 0.027 Uiso 1 1 calc R
H21B H 0.3498 0.2913 0.2512 0.027 Uiso 1 1 calc R
C22 C 0.36200(16) 0.3152(2) 0.35307(16) 0.0222(6) Uani 1 1 d .
C23 C 0.43916(16) 0.3463(2) 0.38785(16) 0.0208(6) Uani 1 1 d .
H23A H 0.4517 0.3911 0.4309 0.025 Uiso 1 1 calc R
H23B H 0.4494 0.3930 0.3557 0.025 Uiso 1 1 calc R
C24 C 0.46286(16) 0.1592(2) 0.45544(16) 0.0233(6) Uani 1 1 d .
H24A H 0.4896 0.0872 0.4675 0.028 Uiso 1 1 calc R
H24B H 0.4754 0.2024 0.4990 0.028 Uiso 1 1 calc R
C25 C 0.36852(17) 0.0637(2) 0.35641(17) 0.0252(7) Uani 1 1 d .
H25A H 0.3192 0.0450 0.3350 0.030 Uiso 1 1 calc R
H25B H 0.3945 -0.0090 0.3678 0.030 Uiso 1 1 calc R
C26 C 0.34738(16) 0.2405(2) 0.40444(17) 0.0247(6) Uani 1 1 d .
H26A H 0.3593 0.2842 0.4477 0.030 Uiso 1 1 calc R
H26B H 0.2981 0.2216 0.3830 0.030 Uiso 1 1 calc R
C27 C 0.31495(16) -0.0151(2) 0.20956(16) 0.0237(6) Uani 1 1 d .
H27 H 0.2863 -0.0410 0.2285 0.028 Uiso 1 1 calc R
C28 C 0.3918(2) 0.0762(3) 0.1939(2) 0.0441(10) Uani 1 1 d .
H28 H 0.4277 0.1272 0.2002 0.053 Uiso 1 1 calc R
C29 C 0.31715(16) 0.4951(2) 0.38386(17) 0.0239(6) Uani 1 1 d .
H29 H 0.3426 0.4867 0.4329 0.029 Uiso 1 1 calc R
C30 C 0.27617(19) 0.4696(3) 0.27235(18) 0.0326(7) Uani 1 1 d .
H30 H 0.2678 0.4380 0.2287 0.039 Uiso 1 1 calc R
O1W O 0.55759(18) 0.9397(2) 0.26155(17) 0.0610(9) Uani 1 1 d .
H7W H 0.5317 0.9180 0.2791 0.091 Uiso 1 1 d R
H8W H 0.5480 1.0097 0.2485 0.091 Uiso 1 1 d R
O2W O 0.68297(19) 0.9879(2) 0.38001(19) 0.0691(9) Uani 1 1 d .
H9W H 0.6510 0.9592 0.3426 0.104 Uiso 1 1 d R
H10W H 0.6678 0.9957 0.4098 0.104 Uiso 1 1 d R
O3W O 0.6006(2) 0.9614(3) 0.44721(18) 0.0769(10) Uani 1 1 d .
H11W H 0.5676 0.9186 0.4193 0.115 Uiso 1 1 d R
H12W H 0.6072 0.9487 0.4889 0.115 Uiso 1 1 d R
O4W O 0.8374(2) 0.8060(3) 0.21069(19) 0.0723(10) Uani 1 1 d .
H13W H 0.8401 0.7326 0.2128 0.108 Uiso 1 1 d R
H14W H 0.8583 0.8326 0.2523 0.108 Uiso 1 1 d R
O5W O 0.41709(16) 0.0485(2) 0.04195(14) 0.0503(7) Uani 1 1 d .
H15W H 0.4005 0.0262 0.0688 0.075 Uiso 1 1 d R
H16W H 0.4545 0.0847 0.0667 0.075 Uiso 1 1 d R
O6W O 1.04413(19) 0.6337(3) 0.44978(18) 0.0794(11) Uani 1 1 d .
H17W H 1.0692 0.6508 0.4304 0.119 Uiso 1 1 d R
H18W H 1.0087 0.5977 0.4200 0.119 Uiso 1 1 d R
O7W O 0.9289(3) 0.8266(3) 0.3645(2) 0.123(2) Uani 1 1 d .
H19W H 0.9138 0.7582 0.3627 0.185 Uiso 1 1 d R
H20W H 0.9493 0.8478 0.4072 0.185 Uiso 1 1 d R

loop_
_atom_site_aniso_label
_atom_site_aniso_U_11
_atom_site_aniso_U_22
_atom_site_aniso_U_33
_atom_site_aniso_U_23
_atom_site_aniso_U_13
_atom_site_aniso_U_12
Cu1 0.02084(19) 0.01532(14) 0.0189(2) 0.00163(12) 0.00725(16) 0.00261(12)
Cu2 0.01649(18) 0.01918(15) 0.0193(2) -0.00222(12) 0.00689(16) 0.00304(13)
S1 0.0281(4) 0.0312(3) 0.0254(5) -0.0008(3) 0.0130(4) -0.0076(3)
S2 0.0376(5) 0.0424(4) 0.0450(6) -0.0065(4) 0.0252(5) -0.0074(4)
O1 0.0373(13) 0.0246(9) 0.0212(12) -0.0019(8) 0.0085(11) -0.0023(9)
O2 0.0378(14) 0.0409(12) 0.0376(15) 0.0008(10) 0.0216(13) 0.0002(10)
O3 0.0323(13) 0.0298(10) 0.0348(14) 0.0051(9) 0.0199(12) 0.0013(9)
O4 0.059(2) 0.0465(14) 0.074(2) 0.0117(14) 0.0344(19) 0.0096(13)
O5 0.0490(17) 0.0535(14) 0.0457(17) 0.0051(12) 0.0302(15) -0.0106(12)
O6 0.0514(18) 0.0671(16) 0.0373(16) -0.0165(13) 0.0205(15) -0.0251(14)
O7 0.0302(14) 0.0573(14) 0.0323(15) 0.0004(11) 0.0147(12) -0.0125(11)
O8 0.093(3) 0.0534(16) 0.066(2) -0.0088(14) 0.052(2) 0.0001(16)
O9 0.0518(18) 0.0442(13) 0.0408(17) -0.0055(11) 0.0229(15) -0.0130(12)
O10 0.165(4) 0.0587(18) 0.076(3) -0.0062(16) 0.088(3) -0.017(2)
O11 0.039(2) 0.080(2) 0.175(5) -0.025(3) 0.020(3) -0.0045(17)
N1 0.0250(14) 0.0208(10) 0.0235(15) -0.0002(9) 0.0103(12) 0.0001(10)
N2 0.0358(17) 0.0245(11) 0.0279(16) -0.0045(10) 0.0174(14) -0.0068(11)
N3 0.0293(15) 0.0167(10) 0.0262(15) -0.0012(9) 0.0143(13) -0.0007(9)
N4 0.0250(14) 0.0186(10) 0.0216(14) 0.0005(9) 0.0116(12) 0.0031(9)
N5 0.0229(13) 0.0180(10) 0.0230(14) 0.0009(9) 0.0120(12) 0.0029(9)
N6 0.0224(14) 0.0159(10) 0.0237(14) 0.0016(9) 0.0125(12) 0.0033(9)
N7 0.0187(13) 0.0285(12) 0.0273(16) 0.0033(10) 0.0110(12) 0.0012(10)
N8 0.0208(15) 0.0690(19) 0.0281(17) 0.0029(14) 0.0124(14) 0.0037(14)
N9 0.0184(13) 0.0268(11) 0.0254(15) 0.0004(10) 0.0085(12) 0.0028(10)
N10 0.0260(14) 0.0226(10) 0.0292(15) -0.0007(10) 0.0171(13) 0.0037(10)
N11 0.0207(13) 0.0277(11) 0.0202(14) 0.0008(9) 0.0092(12) -0.0017(10)
N12 0.0211(13) 0.0205(10) 0.0201(14) -0.0001(9) 0.0086(11) 0.0024(9)
N13 0.0177(13) 0.0199(10) 0.0212(15) -0.0021(9) 0.0090(12) 0.0000(9)
N14 0.0248(14) 0.0219(11) 0.0246(15) -0.0026(9) 0.0109(13) -0.0041(10)
N15 0.050(2) 0.0489(16) 0.046(2) -0.0241(14) 0.0337(18) -0.0288(14)
N16 0.0218(14) 0.0217(11) 0.0251(15) -0.0079(9) 0.0113(12) -0.0041(9)
N17 0.0239(14) 0.0249(11) 0.0218(15) -0.0023(9) 0.0107(12) 0.0035(10)
N18 0.0338(16) 0.0350(13) 0.0230(16) -0.0011(10) 0.0112(14) 0.0115(11)
N19 0.0236(14) 0.0236(11) 0.0249(15) -0.0027(10) 0.0112(12) 0.0050(10)
N20 0.0268(15) 0.0222(11) 0.0268(16) -0.0029(9) 0.0149(13) -0.0037(10)
C1 0.0324(18) 0.0224(13) 0.0265(18) 0.0004(11) 0.0152(16) -0.0010(12)
C2 0.040(2) 0.0274(14) 0.033(2) -0.0040(12) 0.0229(18) -0.0061(13)
C3 0.0263(16) 0.0144(11) 0.0277(18) -0.0001(10) 0.0130(15) 0.0005(11)
C4 0.0183(14) 0.0198(12) 0.0226(16) -0.0004(10) 0.0082(13) 0.0024(11)
C5 0.0230(16) 0.0144(11) 0.0252(17) 0.0020(10) 0.0134(14) 0.0051(10)
C6 0.0162(15) 0.0191(12) 0.0241(17) -0.0010(10) 0.0097(13) 0.0008(10)
C7 0.0185(15) 0.0205(12) 0.0228(16) 0.0019(11) 0.0078(13) 0.0038(11)
C8 0.0224(16) 0.0185(12) 0.0270(18) 0.0025(11) 0.0104(14) 0.0039(11)
C9 0.0293(17) 0.0182(12) 0.0278(18) -0.0022(11) 0.0159(15) 0.0005(11)
C10 0.0280(17) 0.0195(12) 0.0274(18) 0.0011(11) 0.0165(15) 0.0032(11)
C11 0.0223(16) 0.0284(13) 0.0296(19) 0.0002(12) 0.0128(15) 0.0035(12)
C12 0.0240(17) 0.0207(12) 0.0223(17) 0.0024(10) 0.0121(15) 0.0044(11)
C13 0.0267(17) 0.0218(12) 0.0235(17) 0.0024(11) 0.0138(15) 0.0046(11)
C14 0.0191(15) 0.0252(13) 0.0287(19) 0.0005(11) 0.0110(14) 0.0005(11)
C15 0.0212(18) 0.071(2) 0.031(2) 0.0026(17) 0.0142(17) 0.0040(16)
C16 0.0212(16) 0.0282(13) 0.0185(17) 0.0014(11) 0.0079(14) -0.0011(11)
C17 0.0215(16) 0.0245(13) 0.0212(17) -0.0029(11) 0.0098(14) 0.0006(11)
C18 0.0170(15) 0.0196(12) 0.0196(17) -0.0030(10) 0.0066(13) -0.0005(10)
C19 0.0222(16) 0.0180(11) 0.0225(17) -0.0040(10) 0.0106(14) 0.0008(10)
C20 0.0200(16) 0.0200(12) 0.0217(17) -0.0086(10) 0.0097(14) -0.0031(10)
C21 0.0180(15) 0.0234(12) 0.0233(17) -0.0041(11) 0.0082(14) -0.0001(11)
C22 0.0216(15) 0.0193(12) 0.0262(17) -0.0046(11) 0.0114(14) 0.0029(11)
C23 0.0222(16) 0.0170(12) 0.0230(17) -0.0039(10) 0.0102(14) 0.0004(10)
C24 0.0242(16) 0.0223(12) 0.0254(18) -0.0019(11) 0.0133(15) -0.0014(11)
C25 0.0299(18) 0.0206(12) 0.0284(19) -0.0047(11) 0.0163(16) -0.0063(11)
C26 0.0217(16) 0.0281(13) 0.0265(18) -0.0057(11) 0.0131(15) -0.0023(11)
C27 0.0237(17) 0.0228(13) 0.0262(18) -0.0033(11) 0.0130(15) -0.0034(11)
C28 0.051(3) 0.0494(19) 0.048(2) -0.0289(17) 0.037(2) -0.0314(17)
C29 0.0234(17) 0.0241(13) 0.0219(18) -0.0042(11) 0.0085(15) 0.0037(11)
C30 0.035(2) 0.0354(15) 0.0224(19) -0.0028(13) 0.0090(16) 0.0109(14)
O1W 0.083(3) 0.0527(15) 0.069(2) -0.0078(14) 0.053(2) -0.0031(15)
O2W 0.078(3) 0.0587(17) 0.076(2) 0.0072(15) 0.040(2) -0.0139(16)
O3W 0.083(3) 0.097(2) 0.049(2) 0.0138(17) 0.029(2) -0.024(2)
O4W 0.085(3) 0.075(2) 0.065(2) 0.0295(17) 0.041(2) 0.0167(18)
O5W 0.0520(18) 0.0651(16) 0.0294(16) -0.0041(12) 0.0152(14) -0.0256(13)
O6W 0.050(2) 0.144(3) 0.047(2) -0.014(2) 0.0239(19) -0.019(2)
O7W 0.232(7) 0.081(3) 0.075(3) 0.001(2) 0.087(4) 0.004(3)

loop_
_atom_type_symbol
_atom_type_description
_atom_type_scat_dispersion_real
_atom_type_scat_dispersion_imag
_atom_type_scat_source
C C 0.0033 0.0016 'International Tables Vol C Tables 4.2.6.8 and 6.1.1.4'
H H 0.0000 0.0000 'International Tables Vol C Tables 4.2.6.8 and 6.1.1.4'
N N 0.0061 0.0033 'International Tables Vol C Tables 4.2.6.8 and 6.1.1.4'
O O 0.0106 0.0060 'International Tables Vol C Tables 4.2.6.8 and 6.1.1.4'
S S 0.1246 0.1234 'International Tables Vol C Tables 4.2.6.8 and 6.1.1.4'
Cu Cu 0.3201 1.2651 'International Tables Vol C Tables 4.2.6.8 and 6.1.1.4'

loop_
_geom_angle_atom_site_label_1
_geom_angle_atom_site_label_2
_geom_angle_atom_site_label_3
_geom_angle
_geom_angle_site_symmetry_1
_geom_angle_site_symmetry_3
O1 Cu1 N1 170.75(10) . .
O1 Cu1 N14 91.37(10) . 2_655
N1 Cu1 N14 87.30(10) . 2_655
O1 Cu1 N4 89.42(9) . 1_545
N1 Cu1 N4 92.83(10) . 1_545
N14 Cu1 N4 174.19(10) 2_655 1_545
O1 Cu1 N11 92.17(9) . .
N1 Cu1 N11 97.03(9) . .
N14 Cu1 N11 92.16(10) 2_655 .
N4 Cu1 N11 82.05(9) 1_545 .
O1 Cu1 O2 86.56(9) . .
N1 Cu1 O2 84.92(9) . .
N14 Cu1 O2 104.53(9) 2_655 .
N4 Cu1 O2 81.27(9) 1_545 .
N11 Cu1 O2 163.28(8) . .
N17 Cu2 N12 92.45(10) 3_666 .
N17 Cu2 N5 178.69(10) 3_666 1_545
N12 Cu2 N5 87.91(10) . 1_545
N17 Cu2 N7 93.24(10) 3_666 2_746
N12 Cu2 N7 171.53(10) . 2_746
N5 Cu2 N7 86.26(10) 1_545 2_746
N17 Cu2 O3 87.36(9) 3_666 .
N12 Cu2 O3 92.97(9) . .
N5 Cu2 O3 93.88(8) 1_545 .
N7 Cu2 O3 93.57(9) 2_746 .
N17 Cu2 N2 85.07(9) 3_666 .
N12 Cu2 N2 89.60(9) . .
N5 Cu2 N2 93.66(8) 1_545 .
N7 Cu2 N2 84.64(10) 2_746 .
O3 Cu2 N2 172.11(8) . .
O5 S1 O4 109.80(16) . .
O5 S1 O6 110.92(15) . .
O4 S1 O6 109.22(19) . .
O5 S1 O7 108.84(16) . .
O4 S1 O7 109.88(16) . .
O6 S1 O7 108.15(16) . .
O11 S2 O8 109.6(2) . .
O11 S2 O10 113.3(3) . .
O8 S2 O10 109.9(2) . .
O11 S2 O9 107.8(2) . .
O8 S2 O9 108.35(17) . .
O10 S2 O9 107.75(19) . .
Cu1 O1 H1W 122.4 . .
Cu1 O1 H2W 121.3 . .
H1W O1 H2W 108.5 . .
Cu1 O2 H3W 115.8 . .
Cu1 O2 H4W 111.7 . .
H3W O2 H4W 108.4 . .
Cu2 O3 H5W 114.2 . .
Cu2 O3 H6W 116.0 . .
H5W O3 H6W 108.2 . .
C1 N1 N2 108.8(2) . .
C1 N1 Cu1 129.3(2) . .
N2 N1 Cu1 121.93(17) . .
C2 N2 N1 106.6(2) . .
C2 N2 Cu2 127.6(2) . .
N1 N2 Cu2 122.11(16) . .
C1 N3 C2 104.7(2) . .
C1 N3 C3 128.5(2) . .
C2 N3 C3 126.7(2) . .
C13 N4 N5 107.2(2) . .
C13 N4 Cu1 126.0(2) . 1_565
N5 N4 Cu1 126.00(16) . 1_565
C12 N5 N4 107.6(2) . .
C12 N5 Cu2 126.0(2) . 1_565
N4 N5 Cu2 124.56(15) . 1_565
C12 N6 C13 105.1(2) . .
C12 N6 C5 126.8(2) . .
C13 N6 C5 128.1(2) . .
C14 N7 N8 107.5(3) . .
C14 N7 Cu2 132.0(2) . 2_756
N8 N7 Cu2 120.5(2) . 2_756
C15 N8 N7 106.1(3) . .
C14 N9 C15 104.2(3) . .
C14 N9 C7 128.9(2) . .
C15 N9 C7 126.8(3) . .
C11 N10 C9 111.0(2) . .
C11 N10 C10 111.1(2) . .
C9 N10 C10 109.2(2) . .
C16 N11 N12 106.8(2) . .
C16 N11 Cu1 123.1(2) . .
N12 N11 Cu1 130.06(18) . .
C17 N12 N11 107.6(2) . .
C17 N12 Cu2 134.2(2) . .
N11 N12 Cu2 117.42(18) . .
C17 N13 C16 105.2(2) . .
C17 N13 C18 128.6(2) . .
C16 N13 C18 126.2(3) . .
C27 N14 N15 107.9(2) . .
C27 N14 Cu1 133.5(2) . 2_645
N15 N14 Cu1 118.56(19) . 2_645
C28 N15 N14 106.0(3) . .
C27 N16 C28 104.3(2) . .
C27 N16 C20 128.4(2) . .
C28 N16 C20 127.2(2) . .
C29 N17 N18 109.3(2) . .
C29 N17 Cu2 125.5(2) . 3_666
N18 N17 Cu2 125.04(19) . 3_666
C30 N18 N17 104.9(3) . .
C29 N19 C30 105.0(2) . .
C29 N19 C22 124.3(3) . .
C30 N19 C22 130.6(2) . .
C24 N20 C25 110.8(2) . .
C24 N20 C26 110.3(2) . .
C25 N20 C26 109.7(2) . .
N1 C1 N3 109.6(3) . .
N1 C1 H1 125.2 . .
N3 C1 H1 125.2 . .
N2 C2 N3 110.3(3) . .
N2 C2 H2 124.9 . .
N3 C2 H2 124.9 . .
N3 C3 C8 109.6(2) . .
N3 C3 C4 109.2(2) . .
C8 C3 C4 110.4(2) . .
N3 C3 C9 109.8(2) . .
C8 C3 C9 108.7(3) . .
C4 C3 C9 109.2(2) . .
C5 C4 C3 107.4(2) . .
C5 C4 H4A 110.2 . .
C3 C4 H4A 110.2 . .
C5 C4 H4B 110.2 . .
C3 C4 H4B 110.2 . .
H4A C4 H4B 108.5 . .
N6 C5 C6 109.0(2) . .
N6 C5 C10 109.0(2) . .
C6 C5 C10 109.8(2) . .
N6 C5 C4 109.5(2) . .
C6 C5 C4 110.6(2) . .
C10 C5 C4 108.9(2) . .
C5 C6 C7 108.2(2) . .
C5 C6 H6A 110.1 . .
C7 C6 H6A 110.1 . .
C5 C6 H6B 110.1 . .
C7 C6 H6B 110.1 . .
H6A C6 H6B 108.4 . .
N9 C7 C11 110.7(2) . .
N9 C7 C8 108.8(2) . .
C11 C7 C8 109.5(2) . .
N9 C7 C6 109.3(2) . .
C11 C7 C6 108.5(2) . .
C8 C7 C6 110.1(2) . .
C3 C8 C7 108.0(2) . .
C3 C8 H8A 110.1 . .
C7 C8 H8A 110.1 . .
C3 C8 H8B 110.1 . .
C7 C8 H8B 110.1 . .
H8A C8 H8B 108.4 . .
N10 C9 C3 110.1(2) . .
N10 C9 H9A 109.6 . .
C3 C9 H9A 109.6 . .
N10 C9 H9B 109.6 . .
C3 C9 H9B 109.6 . .
H9A C9 H9B 108.2 . .
N10 C10 C5 109.7(2) . .
N10 C10 H10A 109.7 . .
C5 C10 H10A 109.7 . .
N10 C10 H10B 109.7 . .
C5 C10 H10B 109.7 . .
H10A C10 H10B 108.2 . .
N10 C11 C7 110.1(2) . .
N10 C11 H11A 109.6 . .
C7 C11 H11A 109.6 . .
N10 C11 H11B 109.6 . .
C7 C11 H11B 109.6 . .
H11A C11 H11B 108.2 . .
N5 C12 N6 109.8(2) . .
N5 C12 H12 125.1 . .
N6 C12 H12 125.1 . .
N4 C13 N6 110.4(2) . .
N4 C13 H13 124.8 . .
N6 C13 H13 124.8 . .
N7 C14 N9 110.7(3) . .
N7 C14 H14 124.6 . .
N9 C14 H14 124.6 . .
N8 C15 N9 111.4(3) . .
N8 C15 H15 124.3 . .
N9 C15 H15 124.3 . .
N11 C16 N13 110.5(3) . .
N11 C16 H16 124.8 . .
N13 C16 H16 124.8 . .
N12 C17 N13 110.0(3) . .
N12 C17 H17 125.0 . .
N13 C17 H17 125.0 . .
N13 C18 C19 108.8(2) . .
N13 C18 C23 110.3(2) . .
C19 C18 C23 109.8(2) . .
N13 C18 C24 109.6(2) . .
C19 C18 C24 109.0(2) . .
C23 C18 C24 109.3(2) . .
C20 C19 C18 108.3(2) . .
C20 C19 H19A 110.0 . .
C18 C19 H19A 110.0 . .
C20 C19 H19B 110.0 . .
C18 C19 H19B 110.0 . .
H19A C19 H19B 108.4 . .
N16 C20 C19 108.6(2) . .
N16 C20 C25 110.3(2) . .
C19 C20 C25 110.0(3) . .
N16 C20 C21 108.2(2) . .
C19 C20 C21 110.2(2) . .
C25 C20 C21 109.6(2) . .
C20 C21 C22 107.2(2) . .
C20 C21 H21A 110.3 . .
C22 C21 H21A 110.3 . .
C20 C21 H21B 110.3 . .
C22 C21 H21B 110.3 . .
H21A C21 H21B 108.5 . .
N19 C22 C23 109.5(2) . .
N19 C22 C21 108.4(2) . .
C23 C22 C21 111.2(2) . .
N19 C22 C26 110.0(2) . .
C23 C22 C26 109.1(2) . .
C21 C22 C26 108.6(2) . .
C22 C23 C18 107.7(2) . .
C22 C23 H23A 110.2 . .
C18 C23 H23A 110.2 . .
C22 C23 H23B 110.2 . .
C18 C23 H23B 110.2 . .
H23A C23 H23B 108.5 . .
N20 C24 C18 110.1(2) . .
N20 C24 H24A 109.6 . .
C18 C24 H24A 109.6 . .
N20 C24 H24B 109.6 . .
C18 C24 H24B 109.6 . .
H24A C24 H24B 108.2 . .
N20 C25 C20 109.4(2) . .
N20 C25 H25A 109.8 . .
C20 C25 H25A 109.8 . .
N20 C25 H25B 109.8 . .
C20 C25 H25B 109.8 . .
H25A C25 H25B 108.2 . .
N20 C26 C22 110.1(2) . .
N20 C26 H26A 109.6 . .
C22 C26 H26A 109.6 . .
N20 C26 H26B 109.6 . .
C22 C26 H26B 109.6 . .
H26A C26 H26B 108.1 . .
N14 C27 N16 110.5(3) . .
N14 C27 H27 124.8 . .
N16 C27 H27 124.8 . .
N15 C28 N16 111.3(3) . .
N15 C28 H28 124.3 . .
N16 C28 H28 124.3 . .
N17 C29 N19 109.2(3) . .
N17 C29 H29 125.4 . .
N19 C29 H29 125.4 . .
N18 C30 N19 111.6(3) . .
N18 C30 H30 124.2 . .
N19 C30 H30 124.2 . .
H7W O1W H8W 108.2 . .
H9W O2W H10W 108.4 . .
H11W O3W H12W 108.4 . .
H13W O4W H14W 108.3 . .
H15W O5W H16W 108.4 . .
H17W O6W H18W 108.3 . .
H19W O7W H20W 108.3 . .

loop_
_geom_bond_atom_site_label_1
_geom_bond_atom_site_label_2
_geom_bond_distance
_geom_bond_site_symmetry_2
Cu1 O1 1.984(2) .
Cu1 N1 2.001(2) .
Cu1 N14 2.013(2) 2_655
Cu1 N4 2.080(2) 1_545
Cu1 N11 2.306(2) .
Cu1 O2 2.386(2) .
Cu2 N17 1.988(2) 3_666
Cu2 N12 2.028(3) .
Cu2 N5 2.032(2) 1_545
Cu2 N7 2.038(3) 2_746
Cu2 O3 2.301(2) .
Cu2 N2 2.487(2) .
S1 O5 1.472(2) .
S1 O4 1.481(3) .
S1 O6 1.483(3) .
S1 O7 1.493(3) .
S2 O11 1.470(4) .
S2 O8 1.473(3) .
S2 O10 1.475(3) .
S2 O9 1.485(2) .
O1 H1W 0.8500 .
O1 H2W 0.8499 .
O2 H3W 0.8499 .
O2 H4W 0.8500 .
O3 H5W 0.8501 .
O3 H6W 0.8499 .
N1 C1 1.306(4) .
N1 N2 1.365(3) .
N2 C2 1.317(4) .
N3 C1 1.362(4) .
N3 C2 1.368(4) .
N3 C3 1.488(3) .
N4 C13 1.302(3) .
N4 N5 1.383(3) .
N4 Cu1 2.080(2) 1_565
N5 C12 1.312(3) .
N5 Cu2 2.032(2) 1_565
N6 C12 1.361(4) .
N6 C13 1.364(4) .
N6 C5 1.490(3) .
N7 C14 1.312(4) .
N7 N8 1.389(4) .
N7 Cu2 2.038(3) 2_756
N8 C15 1.305(5) .
N9 C14 1.352(4) .
N9 C15 1.367(4) .
N9 C7 1.476(4) .
N10 C11 1.468(4) .
N10 C9 1.478(4) .
N10 C10 1.481(3) .
N11 C16 1.307(4) .
N11 N12 1.391(3) .
N12 C17 1.315(4) .
N13 C17 1.358(4) .
N13 C16 1.370(4) .
N13 C18 1.485(4) .
N14 C27 1.304(4) .
N14 N15 1.376(4) .
N14 Cu1 2.013(2) 2_645
N15 C28 1.308(4) .
N16 C27 1.351(4) .
N16 C28 1.356(4) .
N16 C20 1.488(3) .
N17 C29 1.305(4) .
N17 N18 1.384(4) .
N17 Cu2 1.988(2) 3_666
N18 C30 1.308(4) .
N19 C29 1.354(4) .
N19 C30 1.358(4) .
N19 C22 1.487(3) .
N20 C24 1.473(4) .
N20 C25 1.484(4) .
N20 C26 1.484(4) .
C1 H1 0.9400 .
C2 H2 0.9400 .
C3 C8 1.544(4) .
C3 C4 1.548(4) .
C3 C9 1.548(4) .
C4 C5 1.543(4) .
C4 H4A 0.9800 .
C4 H4B 0.9800 .
C5 C6 1.532(4) .
C5 C10 1.538(4) .
C6 C7 1.548(4) .
C6 H6A 0.9800 .
C6 H6B 0.9800 .
C7 C11 1.538(4) .
C7 C8 1.547(4) .
C8 H8A 0.9800 .
C8 H8B 0.9800 .
C9 H9A 0.9800 .
C9 H9B 0.9800 .
C10 H10A 0.9800 .
C10 H10B 0.9800 .
C11 H11A 0.9800 .
C11 H11B 0.9800 .
C12 H12 0.9400 .
C13 H13 0.9400 .
C14 H14 0.9400 .
C15 H15 0.9400 .
C16 H16 0.9400 .
C17 H17 0.9400 .
C18 C19 1.540(4) .
C18 C23 1.543(3) .
C18 C24 1.545(4) .
C19 C20 1.532(4) .
C19 H19A 0.9800 .
C19 H19B 0.9800 .
C20 C25 1.535(4) .
C20 C21 1.540(4) .
C21 C22 1.542(4) .
C21 H21A 0.9800 .
C21 H21B 0.9800 .
C22 C23 1.537(4) .
C22 C26 1.545(4) .
C23 H23A 0.9800 .
C23 H23B 0.9800 .
C24 H24A 0.9800 .
C24 H24B 0.9800 .
C25 H25A 0.9800 .
C25 H25B 0.9800 .
C26 H26A 0.9800 .
C26 H26B 0.9800 .
C27 H27 0.9400 .
C28 H28 0.9400 .
C29 H29 0.9400 .
C30 H30 0.9400 .
O1W H7W 0.8500 .
O1W H8W 0.8499 .
O2W H9W 0.8501 .
O2W H10W 0.8501 .
O3W H11W 0.8501 .
O3W H12W 0.8500 .
O4W H13W 0.8500 .
O4W H14W 0.8500 .
O5W H15W 0.8500 .
O5W H16W 0.8501 .
O6W H17W 0.8501 .
O6W H18W 0.8500 .
O7W H19W 0.8499 .
O7W H20W 0.8500 .

loop_
_geom_torsion_atom_site_label_1
_geom_torsion_atom_site_label_2
_geom_torsion_atom_site_label_3
_geom_torsion_atom_site_label_4
_geom_torsion
_geom_torsion_site_symmetry_1
_geom_torsion_site_symmetry_4
N14 Cu1 N1 C1 -61.3(3) 2_655 .
N4 Cu1 N1 C1 124.5(3) 1_545 .
N11 Cu1 N1 C1 -153.2(3) . .
O2 Cu1 N1 C1 43.5(3) . .
N14 Cu1 N1 N2 117.3(2) 2_655 .
N4 Cu1 N1 N2 -56.9(2) 1_545 .
N11 Cu1 N1 N2 25.4(2) . .
O2 Cu1 N1 N2 -137.9(2) . .
C1 N1 N2 C2 -0.8(3) . .
Cu1 N1 N2 C2 -179.7(2) . .
C1 N1 N2 Cu2 -160.7(2) . .
Cu1 N1 N2 Cu2 20.4(3) . .
N17 Cu2 N2 C2 48.0(3) 3_666 .
N12 Cu2 N2 C2 140.5(3) . .
N5 Cu2 N2 C2 -131.6(3) 1_545 .
N7 Cu2 N2 C2 -45.7(3) 2_746 .
N17 Cu2 N2 N1 -156.5(2) 3_666 .
N12 Cu2 N2 N1 -64.0(2) . .
N5 Cu2 N2 N1 23.9(2) 1_545 .
N7 Cu2 N2 N1 109.8(2) 2_746 .
C13 N4 N5 C12 0.1(3) . .
Cu1 N4 N5 C12 170.2(2) 1_565 .
C13 N4 N5 Cu2 165.1(2) . 1_565
Cu1 N4 N5 Cu2 -24.8(3) 1_565 1_565
C14 N7 N8 C15 -0.2(3) . .
Cu2 N7 N8 C15 178.4(2) 2_756 .
O1 Cu1 N11 C16 -39.8(2) . .
N1 Cu1 N11 C16 139.1(2) . .
N14 Cu1 N11 C16 51.6(2) 2_655 .
N4 Cu1 N11 C16 -129.0(2) 1_545 .
O2 Cu1 N11 C16 -125.1(3) . .
O1 Cu1 N11 N12 142.9(2) . .
N1 Cu1 N11 N12 -38.1(2) . .
N14 Cu1 N11 N12 -125.7(2) 2_655 .
N4 Cu1 N11 N12 53.8(2) 1_545 .
O2 Cu1 N11 N12 57.6(4) . .
C16 N11 N12 C17 -0.6(3) . .
Cu1 N11 N12 C17 176.99(18) . .
C16 N11 N12 Cu2 170.47(17) . .
Cu1 N11 N12 Cu2 -11.9(3) . .
N17 Cu2 N12 C17 -56.4(3) 3_666 .
N5 Cu2 N12 C17 124.9(2) 1_545 .
O3 Cu2 N12 C17 31.1(2) . .
N2 Cu2 N12 C17 -141.5(2) . .
N17 Cu2 N12 N11 135.45(18) 3_666 .
N5 Cu2 N12 N11 -43.28(18) 1_545 .
O3 Cu2 N12 N11 -137.06(17) . .
N2 Cu2 N12 N11 50.40(17) . .
C27 N14 N15 C28 0.1(4) . .
Cu1 N14 N15 C28 -178.7(3) 2_645 .
C29 N17 N18 C30 0.8(3) . .
Cu2 N17 N18 C30 -174.6(2) 3_666 .
N2 N1 C1 N3 1.1(3) . .
Cu1 N1 C1 N3 179.9(2) . .
C2 N3 C1 N1 -1.0(4) . .
C3 N3 C1 N1 178.9(3) . .
N1 N2 C2 N3 0.2(4) . .
Cu2 N2 C2 N3 158.7(2) . .
C1 N3 C2 N2 0.5(4) . .
C3 N3 C2 N2 -179.4(3) . .
C1 N3 C3 C8 -136.7(3) . .
C2 N3 C3 C8 43.1(4) . .
C1 N3 C3 C4 102.2(3) . .
C2 N3 C3 C4 -77.9(4) . .
C1 N3 C3 C9 -17.5(4) . .
C2 N3 C3 C9 162.4(3) . .
N3 C3 C4 C5 -178.4(2) . .
C8 C3 C4 C5 61.0(3) . .
C9 C3 C4 C5 -58.4(3) . .
C12 N6 C5 C6 -45.7(4) . .
C13 N6 C5 C6 131.3(3) . .
C12 N6 C5 C10 -165.6(3) . .
C13 N6 C5 C10 11.4(4) . .
C12 N6 C5 C4 75.4(4) . .
C13 N6 C5 C4 -107.6(3) . .
C3 C4 C5 N6 178.5(2) . .
C3 C4 C5 C6 -61.3(3) . .
C3 C4 C5 C10 59.4(3) . .
N6 C5 C6 C7 -178.2(2) . .
C10 C5 C6 C7 -58.9(3) . .
C4 C5 C6 C7 61.4(3) . .
C14 N9 C7 C11 -7.3(4) . .
C15 N9 C7 C11 175.4(3) . .
C14 N9 C7 C8 113.0(3) . .
C15 N9 C7 C8 -64.2(4) . .
C14 N9 C7 C6 -126.8(3) . .
C15 N9 C7 C6 56.0(4) . .
C5 C6 C7 N9 180.0(2) . .
C5 C6 C7 C11 59.2(3) . .
C5 C6 C7 C8 -60.6(3) . .
N3 C3 C8 C7 178.8(2) . .
C4 C3 C8 C7 -60.9(3) . .
C9 C3 C8 C7 58.8(3) . .
N9 C7 C8 C3 -179.9(2) . .
C11 C7 C8 C3 -58.9(3) . .
C6 C7 C8 C3 60.3(3) . .
C11 N10 C9 C3 61.0(3) . .
C10 N10 C9 C3 -61.9(3) . .
N3 C3 C9 N10 -179.9(2) . .
C8 C3 C9 N10 -60.1(3) . .
C4 C3 C9 N10 60.4(3) . .
C11 N10 C10 C5 -59.8(3) . .
C9 N10 C10 C5 63.0(3) . .
N6 C5 C10 N10 178.3(2) . .
C6 C5 C10 N10 58.9(3) . .
C4 C5 C10 N10 -62.4(3) . .
C9 N10 C11 C7 -60.6(3) . .
C10 N10 C11 C7 61.2(3) . .
N9 C7 C11 N10 179.5(2) . .
C8 C7 C11 N10 59.6(3) . .
C6 C7 C11 N10 -60.5(3) . .
N4 N5 C12 N6 0.0(3) . .
Cu2 N5 C12 N6 -164.81(19) 1_565 .
C13 N6 C12 N5 0.0(3) . .
C5 N6 C12 N5 177.5(3) . .
N5 N4 C13 N6 -0.1(3) . .
Cu1 N4 C13 N6 -170.18(19) 1_565 .
C12 N6 C13 N4 0.1(3) . .
C5 N6 C13 N4 -177.5(3) . .
N8 N7 C14 N9 0.3(3) . .
Cu2 N7 C14 N9 -178.06(18) 2_756 .
C15 N9 C14 N7 -0.3(3) . .
C7 N9 C14 N7 -178.1(2) . .
N7 N8 C15 N9 -0.1(4) . .
C14 N9 C15 N8 0.2(4) . .
C7 N9 C15 N8 178.0(3) . .
N12 N11 C16 N13 0.3(3) . .
Cu1 N11 C16 N13 -177.53(16) . .
C17 N13 C16 N11 0.1(3) . .
C18 N13 C16 N11 179.1(2) . .
N11 N12 C17 N13 0.7(3) . .
Cu2 N12 C17 N13 -168.22(18) . .
C16 N13 C17 N12 -0.6(3) . .
C18 N13 C17 N12 -179.5(2) . .
C17 N13 C18 C19 -152.3(2) . .
C16 N13 C18 C19 29.0(3) . .
C17 N13 C18 C23 87.2(3) . .
C16 N13 C18 C23 -91.5(3) . .
C17 N13 C18 C24 -33.3(3) . .
C16 N13 C18 C24 148.1(2) . .
N13 C18 C19 C20 177.8(2) . .
C23 C18 C19 C20 -61.5(3) . .
C24 C18 C19 C20 58.3(3) . .
C27 N16 C20 C19 149.9(3) . .
C28 N16 C20 C19 -32.9(4) . .
C27 N16 C20 C25 29.3(4) . .
C28 N16 C20 C25 -153.5(3) . .
C27 N16 C20 C21 -90.5(3) . .
C28 N16 C20 C21 86.7(4) . .
C18 C19 C20 N16 -179.6(2) . .
C18 C19 C20 C25 -58.9(3) . .
C18 C19 C20 C21 62.0(3) . .
N16 C20 C21 C22 -179.4(2) . .
C19 C20 C21 C22 -60.8(3) . .
C25 C20 C21 C22 60.3(3) . .
C29 N19 C22 C23 -69.6(3) . .
C30 N19 C22 C23 113.5(4) . .
C29 N19 C22 C21 168.9(3) . .
C30 N19 C22 C21 -8.0(4) . .
C29 N19 C22 C26 50.3(4) . .
C30 N19 C22 C26 -126.6(3) . .
C20 C21 C22 N19 -179.0(2) . .
C20 C21 C22 C23 60.6(3) . .
C20 C21 C22 C26 -59.5(3) . .
N19 C22 C23 C18 179.6(2) . .
C21 C22 C23 C18 -60.6(3) . .
C26 C22 C23 C18 59.2(3) . .
N13 C18 C23 C22 -179.8(2) . .
C19 C18 C23 C22 60.3(3) . .
C24 C18 C23 C22 -59.2(3) . .
C25 N20 C24 C18 61.1(3) . .
C26 N20 C24 C18 -60.6(3) . .
N13 C18 C24 N20 -178.7(2) . .
C19 C18 C24 N20 -59.7(3) . .
C23 C18 C24 N20 60.3(3) . .
C24 N20 C25 C20 -60.7(3) . .
C26 N20 C25 C20 61.3(3) . .
N16 C20 C25 N20 179.5(2) . .
C19 C20 C25 N20 59.8(3) . .
C21 C20 C25 N20 -61.5(3) . .
C24 N20 C26 C22 60.8(3) . .
C25 N20 C26 C22 -61.5(3) . .
N19 C22 C26 N20 179.5(2) . .
C23 C22 C26 N20 -60.4(3) . .
C21 C22 C26 N20 61.0(3) . .
N15 N14 C27 N16 -0.4(4) . .
Cu1 N14 C27 N16 178.2(2) 2_645 .
C28 N16 C27 N14 0.5(4) . .
C20 N16 C27 N14 178.2(3) . .
N14 N15 C28 N16 0.2(5) . .
C27 N16 C28 N15 -0.4(4) . .
C20 N16 C28 N15 -178.2(3) . .
N18 N17 C29 N19 -1.1(3) . .
Cu2 N17 C29 N19 174.22(19) 3_666 .
C30 N19 C29 N17 1.0(3) . .
C22 N19 C29 N17 -176.6(3) . .
N17 N18 C30 N19 -0.2(4) . .
C29 N19 C30 N18 -0.5(4) . .
C22 N19 C30 N18 176.9(3) . .
